data_2020406
loop_
_publ_author_name
'Guo, Jiajia'
'Cao, Wenli'
'Li, Shuailei'
'Miao, Kanghua'
'Song, Jirong'
'Huang, Jie'

_publ_section_title
;
 Synthesis and crystal structure of a two-dimensional sodium coordination
 polymer of 4,4'-(diazenediyl)bis(1<i>H</i>-1,2,4-triazol-5-one)
;
_journal_coeditor_code OV3073
_journal_issue 2
_journal_name_full 'Acta Crystallographica Section C'
_journal_page_first 166
_journal_page_last 169
_journal_paper_doi 10.1107/S2053229616001509
_journal_volume 72
_journal_year 2016
_chemical_formula_iupac '[Na2 (C4 H2 N8 O2) (H2 O1)4]'
_chemical_formula_moiety 'C2 H5 N4 Na O3'
_chemical_formula_sum 'C4 H10 N8 Na2 O6'
_chemical_formula_weight 312.18
_chemical_name_systematic Poly[tetra-\m-aqua-[\m~4~-4,4'-diazenediyl-bis(5-oxo-1<i>H</i>-1,2,4-triazolido)]disodium(I)]
_space_group_crystal_system orthorhombic
_space_group_IT_number 61
_space_group_name_Hall '-P 2ac 2ab'
_space_group_name_H-M_alt 'P b c a'
_symmetry_space_group_name_Hall '-P 2ac 2ab'
_symmetry_space_group_name_H-M 'P b c a'
_atom_sites_solution_hydrogens difmap
_atom_sites_solution_primary direct
_atom_sites_solution_secondary difmap
_audit_creation_method SHELXL-2014/7
_cell_angle_alpha 90
_cell_angle_beta 90
_cell_angle_gamma 90
_cell_formula_units_Z 4
_cell_length_a 6.4055(14)
_cell_length_b 11.587(3)
_cell_length_c 15.805(4)
_cell_measurement_reflns_used 2550
_cell_measurement_temperature 296(2)
_cell_measurement_theta_max 27.74
_cell_measurement_theta_min 2.58
_cell_volume 1173.1(5)
_computing_cell_refinement
;
SAINT (Bruker, 2008)
;
_computing_data_collection
;
APEX2 (Bruker, 2008)
;
_computing_data_reduction
;
SAINT (Bruker, 2008)
;
_computing_molecular_graphics
;
DIAMOND (Brandenburg, 2006) and Mercury (Macrae <i>et al.</i>,
2006)
;
_computing_structure_refinement
;
SHELXL2014 (Sheldrick, 2015)
;
_computing_structure_solution
;
SHELXS97 (Sheldrick, 2008)
;
_diffrn_ambient_temperature 296(2)
_diffrn_measured_fraction_theta_full 0.998
_diffrn_measured_fraction_theta_max 0.974
_diffrn_measurement_device_type 'Bruker APEXII CCD'
_diffrn_measurement_method '\f and \w scans'
_diffrn_radiation_type MoK\a
_diffrn_radiation_wavelength 0.71073
_diffrn_reflns_av_R_equivalents 0.0400
_diffrn_reflns_limit_h_max 7
_diffrn_reflns_limit_h_min -8
_diffrn_reflns_limit_k_max 13
_diffrn_reflns_limit_k_min -15
_diffrn_reflns_limit_l_max 19
_diffrn_reflns_limit_l_min -17
_diffrn_reflns_number 6117
_diffrn_reflns_theta_full 25.242
_diffrn_reflns_theta_max 28.186
_diffrn_reflns_theta_min 2.577
_exptl_absorpt_coefficient_mu 0.217
_exptl_absorpt_correction_T_max 0.9719
_exptl_absorpt_correction_T_min 0.9268
_exptl_absorpt_correction_type multi-scan
_exptl_absorpt_process_details
;
(SADABS; Bruker, 2008)
;
_exptl_crystal_colour yellow
_exptl_crystal_density_diffrn 1.768
_exptl_crystal_description block
_exptl_crystal_F_000 640
_exptl_crystal_size_max 0.356
_exptl_crystal_size_mid 0.287
_exptl_crystal_size_min 0.132
_refine_diff_density_max 0.222
_refine_diff_density_min -0.343
_refine_ls_extinction_method none
_refine_ls_goodness_of_fit_ref 1.049
_refine_ls_hydrogen_treatment refall
_refine_ls_matrix_type full
_refine_ls_number_parameters 111
_refine_ls_number_reflns 1405
_refine_ls_number_restraints 5
_refine_ls_restrained_S_all 1.048
_refine_ls_R_factor_all 0.0427
_refine_ls_R_factor_gt 0.0343
_refine_ls_shift/su_max 0.000
_refine_ls_shift/su_mean 0.000
_refine_ls_structure_factor_coef Fsqd
_refine_ls_weighting_details 'w=1/[\s^2^(Fo^2^)+(0.0392P)^2^+0.4139P] where P=(Fo^2^+2Fc^2^)/3'
_refine_ls_weighting_scheme calc
_refine_ls_wR_factor_gt 0.0834
_refine_ls_wR_factor_ref 0.0867
_reflns_number_gt 1212
_reflns_number_total 1405
_reflns_threshold_expression I>2\s(I)
_cod_data_source_file ov3073sup1.cif
_cod_data_source_block I
_cod_depositor_comments 'Adding full bibliography for 2020406.cif.'
_cod_original_cell_volume 1173.1(4)
_cod_database_code 2020406
_cod_database_fobs_code 2020406
_shelx_space_group_comment
;
The symmetry employed for this shelxl refinement is uniquely defined
by the following loop, which should always be used as a source of
symmetry information in preference to the above space-group names.
They are only intended as comments.
;
_shelx_estimated_absorpt_t_min 0.927
_shelx_estimated_absorpt_t_max 0.972

loop_
_space_group_symop_operation_xyz
'x, y, z'
'-x+1/2, -y, z+1/2'
'-x, y+1/2, -z+1/2'
'x+1/2, -y+1/2, -z'
'-x, -y, -z'
'x-1/2, y, -z-1/2'
'x, -y-1/2, z-1/2'
'-x-1/2, y-1/2, z'

loop_
_atom_site_type_symbol
_atom_site_label
_atom_site_fract_x
_atom_site_fract_y
_atom_site_fract_z
_atom_site_U_iso_or_equiv
_atom_site_adp_type
_atom_site_calc_flag
_atom_site_occupancy
Na Na1 0.19648(10) 0.52927(5) 0.23877(4) 0.02991(19) Uani d 1
N N1 0.48906(19) 0.51774(9) 0.46287(7) 0.0219(3) Uani d 1
N N2 0.42821(18) 0.63169(9) 0.46264(7) 0.0207(3) Uani d 1
N N3 0.3768(2) 0.81037(9) 0.50095(7) 0.0244(3) Uani d 1
N N4 0.39312(19) 0.80744(9) 0.41183(7) 0.0242(3) Uani d 1
O O1 0.46737(19) 0.52938(9) 0.13650(7) 0.0311(3) Uani d 1
O O2 0.42366(19) 0.36848(10) 0.28232(7) 0.0318(3) Uani d 1
O O3 0.45508(17) 0.65968(8) 0.31472(6) 0.0272(3) Uani d 1
C C1 0.3986(2) 0.70624(12) 0.52894(9) 0.0227(3) Uani d 1
C C2 0.4280(2) 0.69868(11) 0.38842(8) 0.0201(3) Uani d 1
H H1A 0.395(3) 0.6871(14) 0.5801(6) 0.030(4) Uiso d 1
H H2A 0.443(4) 0.3085(13) 0.2554(13) 0.064(7) Uiso d 1
H H1B 0.495(4) 0.4644(11) 0.1197(14) 0.056(7) Uiso d 1
H H2B 0.344(3) 0.3508(18) 0.3214(10) 0.050(6) Uiso d 1
H H1C 0.450(3) 0.5708(15) 0.0954(9) 0.047(6) Uiso d 1

loop_
_atom_site_aniso_label
_atom_site_aniso_U_11
_atom_site_aniso_U_22
_atom_site_aniso_U_33
_atom_site_aniso_U_12
_atom_site_aniso_U_13
_atom_site_aniso_U_23
Na1 0.0287(3) 0.0303(3) 0.0307(3) 0.0051(2) 0.0020(2) 0.0039(2)
N1 0.0269(6) 0.0154(5) 0.0234(6) 0.0015(4) -0.0011(5) 0.0013(4)
N2 0.0279(6) 0.0146(5) 0.0194(6) 0.0017(4) -0.0006(4) 0.0009(4)
N3 0.0315(7) 0.0208(6) 0.0210(6) 0.0032(5) -0.0001(5) -0.0027(5)
N4 0.0338(7) 0.0173(5) 0.0214(6) 0.0025(5) 0.0007(5) 0.0011(4)
O1 0.0463(7) 0.0238(5) 0.0232(6) 0.0056(5) 0.0027(5) 0.0017(4)
O2 0.0406(6) 0.0282(6) 0.0268(6) -0.0028(5) 0.0058(5) 0.0017(5)
O3 0.0383(6) 0.0250(5) 0.0183(5) 0.0046(4) 0.0015(4) -0.0005(4)
C1 0.0275(7) 0.0226(6) 0.0180(7) 0.0020(5) -0.0005(5) -0.0007(5)
C2 0.0224(6) 0.0179(6) 0.0199(7) 0.0010(5) -0.0005(5) 0.0025(5)

loop_
_atom_type_symbol
_atom_type_description
_atom_type_scat_dispersion_real
_atom_type_scat_dispersion_imag
_atom_type_scat_source
C C 0.0033 0.0016 'International Tables Vol C Tables 4.2.6.8 and 6.1.1.4'
H H 0.0000 0.0000 'International Tables Vol C Tables 4.2.6.8 and 6.1.1.4'
N N 0.0061 0.0033 'International Tables Vol C Tables 4.2.6.8 and 6.1.1.4'
O O 0.0106 0.0060 'International Tables Vol C Tables 4.2.6.8 and 6.1.1.4'
Na Na 0.0362 0.0249 'International Tables Vol C Tables 4.2.6.8 and 6.1.1.4'

loop_
_geom_angle_atom_site_label_1
_geom_angle_atom_site_label_2
_geom_angle_atom_site_label_3
_geom_angle_site_symmetry_1
_geom_angle_site_symmetry_3
_geom_angle
_geom_angle_publ_flag
O3 Na1 O1 6_556 . 103.82(4) y
O3 Na1 O1 6_556 6_556 83.92(4) y
O1 Na1 O1 . 6_556 169.64(5) y
O3 Na1 O2 6_556 . 171.12(5) y
O1 Na1 O2 . . 76.02(4) y
O1 Na1 O2 6_556 . 97.42(4) y
O3 Na1 O3 6_556 . 102.65(5) y
O1 Na1 O3 . . 81.07(4) y
O1 Na1 O3 6_556 . 90.58(4) y
O2 Na1 O3 . . 86.14(4) y
O3 Na1 O2 6_556 6_556 88.39(5) y
O1 Na1 O2 . 6_556 114.11(5) y
O1 Na1 O2 6_556 6_556 72.49(4) y
O2 Na1 O2 . 6_556 83.67(4) y
O3 Na1 O2 . 6_556 158.85(4) y
O3 Na1 Na1 6_556 6_656 134.60(3) ?
O1 Na1 Na1 . 6_656 49.29(3) ?
O1 Na1 Na1 6_556 6_656 120.34(4) ?
O2 Na1 Na1 . 6_656 51.82(3) ?
O3 Na1 Na1 . 6_656 45.63(3) ?
O2 Na1 Na1 6_556 6_656 133.51(3) ?
O3 Na1 Na1 6_556 6_556 51.54(3) ?
O1 Na1 Na1 . 6_556 143.35(4) ?
O1 Na1 Na1 6_556 6_556 47.01(3) ?
O2 Na1 Na1 . 6_556 123.82(3) ?
O3 Na1 Na1 . 6_556 126.54(3) ?
O2 Na1 Na1 6_556 6_556 48.70(3) ?
Na1 Na1 Na1 6_656 6_556 167.35(4) ?
O3 Na1 H2B 6_556 . 159.2(3) ?
O1 Na1 H2B . . 94.4(3) ?
O1 Na1 H2B 6_556 . 79.4(3) ?
O2 Na1 H2B . . 18.4(2) ?
O3 Na1 H2B . . 90.0(4) ?
O2 Na1 H2B 6_556 . 74.8(4) ?
Na1 Na1 H2B 6_656 . 65.6(3) ?
Na1 Na1 H2B 6_556 . 107.6(3) ?
N1 N1 N2 5_666 . 110.45(13) ?
C1 N2 N1 . . 129.88(11) ?
C1 N2 C2 . . 106.83(11) y
N1 N2 C2 . . 122.12(11) ?
C1 N3 N4 . . 108.10(11) y
C2 N4 N3 . . 108.18(10) y
Na1 O1 Na1 . 6_656 83.70(4) ?
Na1 O1 H1B . . 112.3(17) ?
Na1 O1 H1B 6_656 . 97.5(17) ?
Na1 O1 H1C . . 116.5(15) ?
Na1 O1 H1C 6_656 . 136.0(15) ?
H1B O1 H1C . . 108(2) ?
Na1 O2 Na1 . 6_656 79.48(4) ?
Na1 O2 H2A . . 125.6(18) ?
Na1 O2 H2A 6_656 . 116.1(18) ?
Na1 O2 H2B . . 91.7(15) ?
Na1 O2 H2B 6_656 . 134.0(15) ?
H2A O2 H2B . . 106(2) ?
C2 O3 Na1 . 6_656 131.37(9) ?
C2 O3 Na1 . . 124.00(9) ?
Na1 O3 Na1 6_656 . 82.83(4) ?
N3 C1 N2 . . 109.96(12) y
N3 C1 H1A . . 125.0(12) ?
N2 C1 H1A . . 125.0(12) ?
O3 C2 N4 . . 128.20(12) ?
O3 C2 N2 . . 124.92(12) ?
N4 C2 N2 . . 106.89(11) y

loop_
_geom_bond_atom_site_label_1
_geom_bond_atom_site_label_2
_geom_bond_site_symmetry_2
_geom_bond_distance
_geom_bond_publ_flag
Na1 O3 6_556 2.3214(12) y
Na1 O1 . 2.3714(14) y
Na1 O1 6_556 2.4575(14) y
Na1 O2 . 2.4623(13) y
Na1 O3 . 2.5433(12) y
Na1 O2 6_556 2.5761(13) y
Na1 Na1 6_656 3.2223(7) ?
Na1 Na1 6_556 3.2224(7) ?
Na1 H2B . 2.62(2) ?
N1 N1 5_666 1.251(2) ?
N1 N2 . 1.3767(14) ?
N2 C1 . 1.3712(17) y
N2 C2 . 1.4066(17) y
N3 C1 . 1.2927(17) y
N3 N4 . 1.4129(17) y
N4 C2 . 1.3323(17) y
O1 Na1 6_656 2.4576(14) ?
O1 H1B . 0.818(10) ?
O1 H1C . 0.815(9) ?
O2 Na1 6_656 2.5761(13) ?
O2 H2A . 0.825(10) ?
O2 H2B . 0.828(9) ?
O3 C2 . 1.2614(17) ?
O3 Na1 6_656 2.3214(12) ?
C1 H1A . 0.839(9) ?

loop_
_geom_hbond_atom_site_label_D
_geom_hbond_atom_site_label_H
_geom_hbond_atom_site_label_A
_geom_hbond_site_symmetry_A
_geom_hbond_distance_DH
_geom_hbond_distance_HA
_geom_hbond_distance_DA
_geom_hbond_angle_DHA
O2 H2A O3 3_645 0.825(10) 2.151(11) 2.9679(16) 171(3)
O1 H1B N4 3_645 0.818(10) 2.017(11) 2.8277(16) 171(2)
O2 H2B N4 8_655 0.828(9) 2.144(10) 2.9678(17) 173(2)
O1 H1C N3 7_575 0.815(9) 2.085(10) 2.8940(16) 172(2)

loop_
_geom_torsion_atom_site_label_1
_geom_torsion_atom_site_label_2
_geom_torsion_atom_site_label_3
_geom_torsion_atom_site_label_4
_geom_torsion_site_symmetry_1
_geom_torsion
N1 N1 N2 C1 5_666 2.5(2)
N1 N1 N2 C2 5_666 168.54(14)
C1 N3 N4 C2 . -0.81(16)
N4 N3 C1 N2 . -0.34(16)
N1 N2 C1 N3 . 168.94(13)
C2 N2 C1 N3 . 1.30(16)
Na1 O3 C2 N4 6_656 135.40(13)
Na1 O3 C2 N4 . -111.42(14)
Na1 O3 C2 N2 6_656 -45.10(19)
Na1 O3 C2 N2 . 68.08(16)
N3 N4 C2 O3 . -178.85(14)
N3 N4 C2 N2 . 1.58(15)
C1 N2 C2 O3 . 178.64(13)
N1 N2 C2 O3 . 9.8(2)
C1 N2 C2 N4 . -1.77(15)
N1 N2 C2 N4 . -170.59(12)
